data_4125052
loop_
_publ_author_name
'Yin, Haolin'
'Carroll, Patrick J.'
'Manor, Brian C.'
'Anna, Jessica M.'
'Schelter, Eric J.'

_publ_section_title
;
 Cerium Photosensitizers: Structure-Function Relationships and
 Applications in Photocatalytic Aryl Coupling Reactions.
;
_journal_issue 18
_journal_name_full 'Journal of the American Chemical Society'
_journal_page_first 5984
_journal_page_last 5993
_journal_paper_doi 10.1021/jacs.6b02248
_journal_volume 138
_journal_year 2016
_chemical_formula_sum 'C39 H96 Ce N9 Si6'
_chemical_formula_weight 999.91
_space_group_IT_number 14
_symmetry_cell_setting monoclinic
_symmetry_Int_Tables_number 14
_symmetry_space_group_name_Hall '-P 2yn'
_symmetry_space_group_name_H-M 'P 1 21/n 1'
_atom_sites_solution_hydrogens geom
_atom_sites_solution_primary direct
_audit_creation_method SHELXL-97
_cell_angle_alpha 90.00
_cell_angle_beta 97.2550(10)
_cell_angle_gamma 90.00
_cell_formula_units_Z 4
_cell_length_a 14.4193(4)
_cell_length_b 22.9467(7)
_cell_length_c 17.0665(5)
_cell_measurement_reflns_used 9916
_cell_measurement_temperature 100(1)
_cell_measurement_theta_max 27.53
_cell_measurement_theta_min 2.66
_cell_volume 5601.7(3)
_computing_data_collection 'Bruker APEX2'
_computing_data_reduction 'Bruker SAINT'
_computing_structure_refinement 'SHELXL-97 (Sheldrick, 2008)'
_computing_structure_solution 'SHELXS-97 (Sheldrick, 2008)'
_diffrn_ambient_temperature 100(1)
_diffrn_measured_fraction_theta_full 0.997
_diffrn_measured_fraction_theta_max 0.997
_diffrn_measurement_device 'CCD Area Detector'
_diffrn_measurement_device_type 'Bruker APEXII'
_diffrn_measurement_method 'phi and omega scans'
_diffrn_radiation_monochromator graphite
_diffrn_radiation_source 'sealed tube'
_diffrn_radiation_type MoK\a
_diffrn_radiation_wavelength 0.71073
_diffrn_reflns_av_R_equivalents 0.0293
_diffrn_reflns_av_sigmaI/netI 0.0281
_diffrn_reflns_limit_h_max 18
_diffrn_reflns_limit_h_min -18
_diffrn_reflns_limit_k_max 23
_diffrn_reflns_limit_k_min -29
_diffrn_reflns_limit_l_max 22
_diffrn_reflns_limit_l_min -20
_diffrn_reflns_number 60643
_diffrn_reflns_theta_full 27.58
_diffrn_reflns_theta_max 27.58
_diffrn_reflns_theta_min 1.68
_exptl_absorpt_coefficient_mu 0.974
_exptl_absorpt_correction_T_max 0.7456
_exptl_absorpt_correction_T_min 0.6851
_exptl_absorpt_correction_type multi-scan
_exptl_absorpt_process_details '(SADABS; Sheldrick, 2007)'
_exptl_crystal_density_diffrn 1.186
_exptl_crystal_density_method 'not measured'
_exptl_crystal_description prism
_exptl_crystal_F_000 2140
_exptl_crystal_size_max 0.25
_exptl_crystal_size_mid 0.25
_exptl_crystal_size_min 0.18
_refine_diff_density_max 2.829
_refine_diff_density_min -2.057
_refine_diff_density_rms 0.113
_refine_ls_extinction_method none
_refine_ls_goodness_of_fit_ref 1.036
_refine_ls_hydrogen_treatment constr
_refine_ls_matrix_type full
_refine_ls_number_parameters 527
_refine_ls_number_reflns 12921
_refine_ls_number_restraints 0
_refine_ls_restrained_S_all 1.036
_refine_ls_R_factor_all 0.0709
_refine_ls_R_factor_gt 0.0560
_refine_ls_shift/su_max 0.001
_refine_ls_shift/su_mean 0.000
_refine_ls_structure_factor_coef Fsqd
_refine_ls_weighting_details 'calc w=1/[\s^2^(Fo^2^)+(0.0409P)^2^+28.1117P] where P=(Fo^2^+2Fc^2^)/3'
_refine_ls_weighting_scheme calc
_refine_ls_wR_factor_gt 0.1244
_refine_ls_wR_factor_ref 0.1330
_reflns_number_gt 10658
_reflns_number_total 12921
_reflns_threshold_expression >2sigma(I)
_cod_data_source_file ja6b02248_si_002.cif
_cod_data_source_block UP4729
_cod_depositor_comments
;
The following automatic conversions were performed:
'_atom_site_symetry_multiplicity' tag replaced with
'_atom_site_symmetry_multiplicity' tag as specified in the
replacement file
'/usr/data/users/saulius/crontab/automatic-downloads/rss-feeds/ACS/lib/lists/replacement-tags.lst'.

Automatic conversion script
Id: cif_correct_tags 4268 2015-11-12 08:31:59Z antanas 

 Adding full bibliography for 4125048--4125054.cif.
;
_cod_original_sg_symbol_H-M 'P 21/n     '
_cod_database_code 4125052

loop_
_symmetry_equiv_pos_as_xyz
'x, y, z'
'-x+1/2, y+1/2, -z+1/2'
'-x, -y, -z'
'x-1/2, -y-1/2, z-1/2'

loop_
_atom_site_label
_atom_site_type_symbol
_atom_site_fract_x
_atom_site_fract_y
_atom_site_fract_z
_atom_site_U_iso_or_equiv
_atom_site_adp_type
_atom_site_occupancy
_atom_site_symmetry_multiplicity
_atom_site_calc_flag
_atom_site_refinement_flags
Ce1 Ce 0.338678(16) 0.330142(10) 0.663852(13) 0.02464(7) Uani 1 1 d .
Si1 Si 0.40339(9) 0.11996(6) 0.53760(8) 0.0375(3) Uani 1 1 d .
Si2 Si 0.58563(10) 0.14715(7) 0.64565(8) 0.0432(3) Uani 1 1 d .
Si3 Si -0.02895(12) 0.28050(7) 0.62972(10) 0.0519(4) Uani 1 1 d .
Si4 Si -0.02138(10) 0.41398(6) 0.63478(9) 0.0411(3) Uani 1 1 d .
Si5 Si 0.46565(12) 0.53551(7) 0.80304(11) 0.0549(4) Uani 1 1 d .
Si6 Si 0.62595(11) 0.47904(9) 0.73750(11) 0.0609(5) Uani 1 1 d .
N1 N 0.4376(3) 0.26823(17) 0.5815(2) 0.0387(9) Uani 1 1 d .
N2 N 0.3891(3) 0.22531(15) 0.6886(2) 0.0289(7) Uani 1 1 d .
N3 N 0.4729(3) 0.16566(17) 0.6032(2) 0.0327(8) Uani 1 1 d .
N4 N 0.1806(2) 0.34436(15) 0.5837(2) 0.0282(7) Uani 1 1 d .
N5 N 0.1828(3) 0.33581(16) 0.7159(2) 0.0303(8) Uani 1 1 d .
N6 N 0.0321(3) 0.34674(17) 0.6360(2) 0.0329(8) Uani 1 1 d .
N7 N 0.4415(3) 0.38333(16) 0.7713(2) 0.0343(9) Uani 1 1 d .
N8 N 0.3987(3) 0.43175(16) 0.6579(2) 0.0381(9) Uani 1 1 d .
N9 N 0.5091(3) 0.47915(17) 0.7564(3) 0.0475(11) Uani 1 1 d .
C1 C 0.4333(3) 0.22020(19) 0.6249(3) 0.0314(9) Uani 1 1 d .
C2 C 0.4912(5) 0.2688(3) 0.5132(3) 0.0534(14) Uani 1 1 d .
H2 H 0.5134 0.2292 0.5049 0.071 Uiso 1 1 calc R
C3 C 0.5750(6) 0.3087(3) 0.5291(4) 0.082(2) Uani 1 1 d .
H3a H 0.5542 0.3480 0.5353 0.124 Uiso 1 1 calc R
H3b H 0.6111 0.3069 0.4856 0.124 Uiso 1 1 calc R
H3c H 0.6130 0.2965 0.5766 0.124 Uiso 1 1 calc R
C4 C 0.4293(6) 0.2881(3) 0.4389(4) 0.083(2) Uani 1 1 d .
H4a H 0.3773 0.2619 0.4285 0.124 Uiso 1 1 calc R
H4b H 0.4648 0.2879 0.3950 0.124 Uiso 1 1 calc R
H4c H 0.4065 0.3268 0.4463 0.124 Uiso 1 1 calc R
C5 C 0.3751(3) 0.17498(18) 0.7381(2) 0.0294(9) Uani 1 1 d .
H5 H 0.4055 0.1411 0.7173 0.039 Uiso 1 1 calc R
C6 C 0.4179(4) 0.1848(2) 0.8221(3) 0.0494(14) Uani 1 1 d .
H6a H 0.4838 0.1916 0.8235 0.074 Uiso 1 1 calc R
H6b H 0.4080 0.1510 0.8532 0.074 Uiso 1 1 calc R
H6c H 0.3893 0.2181 0.8433 0.074 Uiso 1 1 calc R
C7 C 0.2724(4) 0.1616(3) 0.7366(4) 0.071(2) Uani 1 1 d .
H7a H 0.2411 0.1950 0.7548 0.106 Uiso 1 1 calc R
H7b H 0.2649 0.1291 0.7705 0.106 Uiso 1 1 calc R
H7c H 0.2459 0.1524 0.6837 0.106 Uiso 1 1 calc R
C8 C 0.2858(5) 0.1507(3) 0.5158(5) 0.091(3) Uani 1 1 d .
H8a H 0.2645 0.1637 0.5639 0.137 Uiso 1 1 calc R
H8b H 0.2440 0.1214 0.4917 0.137 Uiso 1 1 calc R
H8c H 0.2872 0.1830 0.4803 0.137 Uiso 1 1 calc R
C9 C 0.4509(7) 0.1108(5) 0.4422(5) 0.116(4) Uani 1 1 d .
H9a H 0.4580 0.1484 0.4189 0.174 Uiso 1 1 calc R
H9b H 0.4086 0.0876 0.4072 0.174 Uiso 1 1 calc R
H9c H 0.5106 0.0918 0.4513 0.174 Uiso 1 1 calc R
C10 C 0.3934(6) 0.0462(3) 0.5789(5) 0.082(2) Uani 1 1 d .
H10a H 0.4535 0.0275 0.5844 0.122 Uiso 1 1 calc R
H10b H 0.3498 0.0237 0.5440 0.122 Uiso 1 1 calc R
H10c H 0.3717 0.0490 0.6297 0.122 Uiso 1 1 calc R
C11 C 0.6365(4) 0.2064(4) 0.7076(5) 0.091(3) Uani 1 1 d .
H11a H 0.6533 0.2377 0.6749 0.137 Uiso 1 1 calc R
H11b H 0.6912 0.1927 0.7403 0.137 Uiso 1 1 calc R
H11c H 0.5917 0.2201 0.7405 0.137 Uiso 1 1 calc R
C12 C 0.6622(6) 0.1318(6) 0.5703(4) 0.128(5) Uani 1 1 d .
H12a H 0.6418 0.0967 0.5426 0.192 Uiso 1 1 calc R
H12b H 0.7252 0.1269 0.5951 0.192 Uiso 1 1 calc R
H12c H 0.6596 0.1637 0.5336 0.192 Uiso 1 1 calc R
C13 C 0.5846(5) 0.0820(4) 0.7100(6) 0.109(4) Uani 1 1 d .
H13a H 0.5325 0.0843 0.7398 0.164 Uiso 1 1 calc R
H13b H 0.6417 0.0804 0.7456 0.164 Uiso 1 1 calc R
H13c H 0.5790 0.0475 0.6779 0.164 Uiso 1 1 calc R
C14 C 0.1326(3) 0.34278(17) 0.6453(3) 0.0280(9) Uani 1 1 d .
C15 C 0.1335(3) 0.34508(19) 0.5027(2) 0.0320(9) Uani 1 1 d .
H15 H 0.0674 0.3351 0.5027 0.043 Uiso 1 1 calc R
C16 C 0.1788(8) 0.3012(4) 0.4543(4) 0.135(5) Uani 1 1 d .
H16a H 0.2453 0.3067 0.4618 0.203 Uiso 1 1 calc R
H16b H 0.1556 0.3063 0.3994 0.203 Uiso 1 1 calc R
H16c H 0.1643 0.2626 0.4706 0.203 Uiso 1 1 calc R
C17 C 0.1411(5) 0.4026(3) 0.4639(3) 0.075(2) Uani 1 1 d .
H17a H 0.1180 0.4325 0.4957 0.112 Uiso 1 1 calc R
H17b H 0.1049 0.4021 0.4127 0.112 Uiso 1 1 calc R
H17c H 0.2054 0.4102 0.4584 0.112 Uiso 1 1 calc R
C18 C 0.1417(3) 0.3422(2) 0.7891(3) 0.0357(10) Uani 1 1 d .
H18 H 0.0737 0.3454 0.7763 0.047 Uiso 1 1 calc R
C19 C 0.1638(4) 0.2890(3) 0.8422(3) 0.0509(14) Uani 1 1 d .
H19a H 0.1389 0.2547 0.8152 0.076 Uiso 1 1 calc R
H19b H 0.1362 0.2939 0.8901 0.076 Uiso 1 1 calc R
H19c H 0.2303 0.2851 0.8546 0.076 Uiso 1 1 calc R
C20 C 0.1784(4) 0.3976(3) 0.8309(3) 0.0477(13) Uani 1 1 d .
H20a H 0.2454 0.3964 0.8396 0.072 Uiso 1 1 calc R
H20b H 0.1543 0.4006 0.8807 0.072 Uiso 1 1 calc R
H20c H 0.1585 0.4307 0.7987 0.072 Uiso 1 1 calc R
C21 C 0.0556(6) 0.2224(3) 0.6077(7) 0.116(4) Uani 1 1 d .
H21a H 0.0785 0.2310 0.5585 0.174 Uiso 1 1 calc R
H21b H 0.0246 0.1854 0.6040 0.174 Uiso 1 1 calc R
H21c H 0.1071 0.2212 0.6493 0.174 Uiso 1 1 calc R
C22 C -0.0795(9) 0.2640(5) 0.7196(5) 0.156(6) Uani 1 1 d .
H22a H -0.0313 0.2644 0.7639 0.235 Uiso 1 1 calc R
H22b H -0.1079 0.2261 0.7151 0.235 Uiso 1 1 calc R
H22c H -0.1260 0.2926 0.7273 0.235 Uiso 1 1 calc R
C23 C -0.1243(4) 0.2794(3) 0.5470(4) 0.0654(18) Uani 1 1 d .
H23a H -0.1730 0.3055 0.5581 0.098 Uiso 1 1 calc R
H23b H -0.1489 0.2406 0.5402 0.098 Uiso 1 1 calc R
H23c H -0.1006 0.2916 0.4994 0.098 Uiso 1 1 calc R
C24 C 0.0684(4) 0.4723(3) 0.6467(5) 0.0676(19) Uani 1 1 d .
H24a H 0.0652 0.4924 0.6957 0.101 Uiso 1 1 calc R
H24b H 0.0571 0.4993 0.6037 0.101 Uiso 1 1 calc R
H24c H 0.1293 0.4553 0.6471 0.101 Uiso 1 1 calc R
C25 C -0.0903(5) 0.4204(4) 0.7191(5) 0.084(2) Uani 1 1 d .
H25a H -0.1395 0.3919 0.7137 0.125 Uiso 1 1 calc R
H25b H -0.1169 0.4587 0.7196 0.125 Uiso 1 1 calc R
H25c H -0.0502 0.4139 0.7676 0.125 Uiso 1 1 calc R
C26 C -0.1022(6) 0.4255(3) 0.5438(4) 0.085(3) Uani 1 1 d .
H26a H -0.0711 0.4163 0.4989 0.127 Uiso 1 1 calc R
H26b H -0.1219 0.4654 0.5409 0.127 Uiso 1 1 calc R
H26c H -0.1557 0.4006 0.5443 0.127 Uiso 1 1 calc R
C27 C 0.4495(3) 0.4312(2) 0.7286(3) 0.0376(11) Uani 1 1 d .
C28 C 0.4974(4) 0.3741(2) 0.8480(3) 0.0450(13) Uani 1 1 d .
H28 H 0.5274 0.4110 0.8657 0.060 Uiso 1 1 calc R
C29 C 0.4355(5) 0.3547(3) 0.9079(3) 0.0589(17) Uani 1 1 d .
H29a H 0.3916 0.3850 0.9154 0.088 Uiso 1 1 calc R
H29b H 0.4731 0.3465 0.9571 0.088 Uiso 1 1 calc R
H29c H 0.4022 0.3201 0.8892 0.088 Uiso 1 1 calc R
C30 C 0.5724(4) 0.3291(2) 0.8405(4) 0.0557(15) Uani 1 1 d .
H30a H 0.5439 0.2934 0.8205 0.084 Uiso 1 1 calc R
H30b H 0.6073 0.3223 0.8914 0.084 Uiso 1 1 calc R
H30c H 0.6137 0.3431 0.8047 0.084 Uiso 1 1 calc R
C31 C 0.3985(3) 0.4807(2) 0.6025(3) 0.0468(13) Uani 1 1 d .
H31 H 0.4525 0.5059 0.6188 0.062 Uiso 1 1 calc R
C32 C 0.4056(4) 0.4570(3) 0.5205(3) 0.0580(16) Uani 1 1 d .
H32a H 0.4641 0.4371 0.5204 0.087 Uiso 1 1 calc R
H32b H 0.4020 0.4887 0.4834 0.087 Uiso 1 1 calc R
H32c H 0.3551 0.4303 0.5058 0.087 Uiso 1 1 calc R
C33 C 0.3094(4) 0.5160(3) 0.6017(4) 0.0609(17) Uani 1 1 d .
H33a H 0.2567 0.4923 0.5819 0.091 Uiso 1 1 calc R
H33b H 0.3121 0.5494 0.5683 0.091 Uiso 1 1 calc R
H33c H 0.3029 0.5285 0.6544 0.091 Uiso 1 1 calc R
C34 C 0.3505(4) 0.5126(3) 0.8320(4) 0.0593(16) Uani 1 1 d .
H34a H 0.3108 0.4992 0.7862 0.089 Uiso 1 1 calc R
H34b H 0.3216 0.5452 0.8546 0.089 Uiso 1 1 calc R
H34c H 0.3598 0.4817 0.8701 0.089 Uiso 1 1 calc R
C35 C 0.5375(7) 0.5533(3) 0.8940(4) 0.095(3) Uani 1 1 d .
H35a H 0.5526 0.5183 0.9237 0.142 Uiso 1 1 calc R
H35b H 0.5040 0.5794 0.9244 0.142 Uiso 1 1 calc R
H35c H 0.5940 0.5717 0.8825 0.142 Uiso 1 1 calc R
C36 C 0.4553(5) 0.6037(3) 0.7413(5) 0.0691(18) Uani 1 1 d .
H36a H 0.5166 0.6190 0.7375 0.104 Uiso 1 1 calc R
H36b H 0.4192 0.6321 0.7654 0.104 Uiso 1 1 calc R
H36c H 0.4250 0.5947 0.6893 0.104 Uiso 1 1 calc R
C37 C 0.6396(4) 0.4237(3) 0.6624(4) 0.0710(19) Uani 1 1 d .
H37a H 0.6271 0.3858 0.6826 0.107 Uiso 1 1 calc R
H37b H 0.7023 0.4248 0.6492 0.107 Uiso 1 1 calc R
H37c H 0.5964 0.4314 0.6159 0.107 Uiso 1 1 calc R
C38 C 0.7083(4) 0.4648(4) 0.8298(4) 0.080(2) Uani 1 1 d .
H38a H 0.6953 0.4915 0.8704 0.120 Uiso 1 1 calc R
H38b H 0.7716 0.4701 0.8191 0.120 Uiso 1 1 calc R
H38c H 0.7002 0.4256 0.8473 0.120 Uiso 1 1 calc R
C39 C 0.6588(5) 0.5510(3) 0.6988(4) 0.081(2) Uani 1 1 d .
H39a H 0.6220 0.5583 0.6488 0.122 Uiso 1 1 calc R
H39b H 0.7239 0.5507 0.6921 0.122 Uiso 1 1 calc R
H39c H 0.6474 0.5811 0.7355 0.122 Uiso 1 1 calc R

loop_
_atom_site_aniso_label
_atom_site_aniso_U_11
_atom_site_aniso_U_22
_atom_site_aniso_U_33
_atom_site_aniso_U_23
_atom_site_aniso_U_13
_atom_site_aniso_U_12
Ce1 0.02808(12) 0.02259(11) 0.02113(11) 0.00253(9) -0.00513(8) -0.00375(9)
Si1 0.0366(7) 0.0382(7) 0.0378(7) -0.0102(5) 0.0050(5) 0.0036(5)
Si2 0.0378(7) 0.0550(9) 0.0365(7) -0.0017(6) 0.0026(6) 0.0066(6)
Si3 0.0516(9) 0.0477(9) 0.0516(9) 0.0087(7) -0.0121(7) -0.0210(7)
Si4 0.0392(7) 0.0374(7) 0.0458(8) 0.0009(6) 0.0017(6) 0.0050(6)
Si5 0.0579(10) 0.0399(8) 0.0656(10) -0.0092(7) 0.0032(8) -0.0011(7)
Si6 0.0404(8) 0.0747(12) 0.0604(10) 0.0174(9) -0.0210(7) -0.0183(8)
N1 0.055(3) 0.034(2) 0.0287(19) 0.0017(16) 0.0127(18) 0.0008(18)
N2 0.037(2) 0.0267(18) 0.0235(17) 0.0008(14) 0.0050(14) -0.0015(15)
N3 0.0341(19) 0.035(2) 0.0285(18) -0.0043(15) 0.0032(15) 0.0026(16)
N4 0.0300(18) 0.0291(18) 0.0234(17) -0.0003(13) -0.0045(14) 0.0009(14)
N5 0.0327(18) 0.0349(19) 0.0220(16) 0.0012(14) -0.0014(14) -0.0022(15)
N6 0.0289(18) 0.035(2) 0.0334(19) 0.0017(15) -0.0029(15) -0.0030(15)
N7 0.040(2) 0.0252(18) 0.0328(19) 0.0021(15) -0.0164(16) -0.0049(15)
N8 0.035(2) 0.0302(19) 0.043(2) 0.0141(17) -0.0174(17) -0.0119(16)
N9 0.039(2) 0.028(2) 0.067(3) 0.0043(19) -0.025(2) -0.0071(17)
C1 0.037(2) 0.029(2) 0.027(2) -0.0027(17) -0.0004(18) -0.0011(18)
C2 0.076(4) 0.053(3) 0.036(3) 0.004(2) 0.024(3) -0.002(3)
C3 0.109(6) 0.074(5) 0.075(5) 0.001(4) 0.054(5) -0.029(4)
C4 0.132(7) 0.085(5) 0.037(3) 0.020(3) 0.030(4) 0.023(5)
C5 0.038(2) 0.0218(19) 0.029(2) 0.0016(16) 0.0064(17) -0.0009(17)
C6 0.069(4) 0.044(3) 0.032(3) 0.013(2) -0.003(2) -0.017(3)
C7 0.049(3) 0.072(4) 0.088(5) 0.037(4) -0.006(3) -0.025(3)
C8 0.081(5) 0.078(5) 0.098(6) -0.050(4) -0.057(4) 0.042(4)
C9 0.137(8) 0.151(9) 0.072(5) -0.072(6) 0.058(5) -0.079(7)
C10 0.088(5) 0.045(4) 0.101(6) 0.003(4) -0.031(4) -0.015(3)
C11 0.036(3) 0.108(6) 0.124(7) -0.050(5) -0.012(4) -0.006(4)
C12 0.089(6) 0.246(13) 0.051(4) -0.007(6) 0.015(4) 0.105(8)
C13 0.060(4) 0.097(6) 0.157(9) 0.066(6) -0.041(5) -0.006(4)
C14 0.029(2) 0.0205(19) 0.032(2) 0.0000(16) -0.0038(17) -0.0018(15)
C15 0.033(2) 0.035(2) 0.026(2) -0.0021(17) -0.0069(17) 0.0066(18)
C16 0.182(10) 0.138(8) 0.063(5) -0.067(5) -0.071(6) 0.116(8)
C17 0.083(5) 0.097(5) 0.037(3) 0.029(3) -0.018(3) -0.048(4)
C18 0.036(2) 0.044(3) 0.027(2) 0.0034(19) 0.0031(18) -0.009(2)
C19 0.053(3) 0.060(3) 0.040(3) 0.019(3) 0.004(2) -0.011(3)
C20 0.060(3) 0.057(3) 0.029(2) -0.009(2) 0.014(2) -0.014(3)
C21 0.080(5) 0.035(3) 0.213(11) 0.002(5) -0.063(6) -0.007(3)
C22 0.232(13) 0.184(11) 0.059(5) -0.005(6) 0.041(6) -0.164(11)
C23 0.043(3) 0.069(4) 0.078(4) 0.008(3) -0.018(3) -0.020(3)
C24 0.058(4) 0.035(3) 0.114(6) 0.000(3) 0.028(4) 0.001(3)
C25 0.059(4) 0.105(6) 0.094(6) 0.019(5) 0.035(4) 0.036(4)
C26 0.111(6) 0.053(4) 0.077(5) 0.001(3) -0.036(4) 0.028(4)
C27 0.031(2) 0.029(2) 0.048(3) 0.005(2) -0.015(2) -0.0041(18)
C28 0.063(3) 0.028(2) 0.035(3) -0.0005(19) -0.028(2) -0.004(2)
C29 0.098(5) 0.047(3) 0.026(2) 0.001(2) -0.016(3) 0.008(3)
C30 0.055(3) 0.043(3) 0.061(4) 0.008(3) -0.025(3) 0.004(3)
C31 0.034(2) 0.039(3) 0.061(3) 0.024(2) -0.017(2) -0.015(2)
C32 0.050(3) 0.067(4) 0.053(3) 0.030(3) -0.013(3) -0.022(3)
C33 0.048(3) 0.050(3) 0.078(4) 0.027(3) -0.020(3) -0.002(3)
C34 0.057(4) 0.040(3) 0.085(5) -0.002(3) 0.026(3) 0.002(3)
C35 0.178(9) 0.051(4) 0.055(4) -0.025(3) 0.017(5) -0.008(5)
C36 0.064(4) 0.048(3) 0.095(5) -0.005(3) 0.005(4) 0.004(3)
C37 0.041(3) 0.102(6) 0.067(4) 0.009(4) -0.007(3) -0.003(3)
C38 0.039(3) 0.117(6) 0.075(5) 0.032(4) -0.026(3) -0.024(4)
C39 0.070(4) 0.096(6) 0.072(5) 0.017(4) -0.015(4) -0.039(4)

loop_
_atom_type_symbol
_atom_type_description
_atom_type_scat_dispersion_real
_atom_type_scat_dispersion_imag
_atom_type_scat_source
C C 0.0033 0.0016 'International Tables Vol C Tables 4.2.6.8 and 6.1.1.4'
H H 0.0000 0.0000 'International Tables Vol C Tables 4.2.6.8 and 6.1.1.4'
N N 0.0061 0.0033 'International Tables Vol C Tables 4.2.6.8 and 6.1.1.4'
Si Si 0.0817 0.0704 'International Tables Vol C Tables 4.2.6.8 and 6.1.1.4'
Ce Ce -0.2486 2.6331 'International Tables Vol C Tables 4.2.6.8 and 6.1.1.4'

loop_
_geom_angle_atom_site_label_1
_geom_angle_atom_site_label_2
_geom_angle_atom_site_label_3
_geom_angle
N8 Ce1 N7 53.29(12)
N8 Ce1 N5 107.20(13)
N7 Ce1 N5 100.79(12)
N8 Ce1 N4 98.70(11)
N7 Ce1 N4 137.58(12)
N5 Ce1 N4 53.20(11)
N8 Ce1 N2 143.21(12)
N7 Ce1 N2 102.01(11)
N5 Ce1 N2 103.89(12)
N4 Ce1 N2 115.68(11)
N8 Ce1 N1 106.04(14)
N7 Ce1 N1 110.55(14)
N5 Ce1 N1 143.72(13)
N4 Ce1 N1 107.56(12)
N2 Ce1 N1 52.82(12)
N8 Ce1 C27 26.64(12)
N7 Ce1 C27 26.71(12)
N5 Ce1 C27 106.99(13)
N4 Ce1 C27 120.67(12)
N2 Ce1 C27 123.59(12)
N1 Ce1 C27 109.23(14)
N8 Ce1 C14 104.65(12)
N7 Ce1 C14 121.34(12)
N5 Ce1 C14 26.65(11)
N4 Ce1 C14 26.55(11)
N2 Ce1 C14 111.95(11)
N1 Ce1 C14 128.11(13)
C27 Ce1 C14 116.85(12)
N8 Ce1 C1 127.64(14)
N7 Ce1 C1 109.12(12)
N5 Ce1 C1 125.11(12)
N4 Ce1 C1 113.29(11)
N2 Ce1 C1 26.38(11)
N1 Ce1 C1 26.47(12)
C27 Ce1 C1 120.45(13)
C14 Ce1 C1 122.67(11)
N3 Si1 C8 109.9(2)
N3 Si1 C10 111.7(3)
C8 Si1 C10 108.4(4)
N3 Si1 C9 112.5(3)
C8 Si1 C9 107.5(5)
C10 Si1 C9 106.6(4)
N3 Si2 C11 110.2(3)
N3 Si2 C12 111.6(3)
C11 Si2 C12 108.5(5)
N3 Si2 C13 111.4(3)
C11 Si2 C13 106.9(5)
C12 Si2 C13 108.1(5)
N6 Si3 C22 112.4(3)
N6 Si3 C23 112.3(2)
C22 Si3 C23 107.7(4)
N6 Si3 C21 107.1(3)
C22 Si3 C21 111.1(6)
C23 Si3 C21 106.1(4)
N6 Si4 C26 111.9(3)
N6 Si4 C24 109.8(2)
C26 Si4 C24 110.4(4)
N6 Si4 C25 110.1(3)
C26 Si4 C25 107.4(4)
C24 Si4 C25 107.0(4)
N9 Si5 C35 112.0(3)
N9 Si5 C34 107.9(3)
C35 Si5 C34 105.6(4)
N9 Si5 C36 112.4(3)
C35 Si5 C36 106.9(3)
C34 Si5 C36 111.8(3)
N9 Si6 C37 108.6(3)
N9 Si6 C39 110.9(3)
C37 Si6 C39 108.2(4)
N9 Si6 C38 111.5(3)
C37 Si6 C38 110.7(4)
C39 Si6 C38 106.8(3)
C1 N1 C2 120.8(4)
C1 N1 Ce1 94.9(3)
C2 N1 Ce1 144.3(3)
C1 N2 C5 121.2(4)
C1 N2 Ce1 96.0(3)
C5 N2 Ce1 142.2(3)
C1 N3 Si2 118.9(3)
C1 N3 Si1 118.0(3)
Si2 N3 Si1 123.1(2)
C14 N4 C15 121.4(4)
C14 N4 Ce1 95.3(2)
C15 N4 Ce1 142.5(3)
C14 N5 C18 122.0(4)
C14 N5 Ce1 95.3(3)
C18 N5 Ce1 141.7(3)
C14 N6 Si4 120.0(3)
C14 N6 Si3 116.3(3)
Si4 N6 Si3 123.7(2)
C27 N7 C28 122.2(4)
C27 N7 Ce1 94.9(3)
C28 N7 Ce1 141.9(3)
C27 N8 C31 123.2(4)
C27 N8 Ce1 96.2(3)
C31 N8 Ce1 140.3(3)
C27 N9 Si5 120.1(4)
C27 N9 Si6 119.1(4)
Si5 N9 Si6 120.8(2)
N2 C1 N1 116.2(4)
N2 C1 N3 122.1(4)
N1 C1 N3 121.8(4)
N2 C1 Ce1 57.6(2)
N1 C1 Ce1 58.6(2)
N3 C1 Ce1 176.0(3)
N1 C2 C3 110.4(5)
N1 C2 C4 110.5(5)
C3 C2 C4 110.2(6)
N2 C5 C6 111.3(4)
N2 C5 C7 111.0(4)
C6 C5 C7 109.2(5)
N4 C14 N5 116.1(4)
N4 C14 N6 121.9(4)
N5 C14 N6 121.9(4)
N4 C14 Ce1 58.1(2)
N5 C14 Ce1 58.0(2)
N6 C14 Ce1 178.0(3)
N4 C15 C17 112.3(4)
N4 C15 C16 109.3(4)
C17 C15 C16 106.8(6)
N5 C18 C20 109.4(4)
N5 C18 C19 110.6(4)
C20 C18 C19 110.8(4)
N8 C27 N7 115.4(4)
N8 C27 N9 121.9(4)
N7 C27 N9 122.7(4)
N8 C27 Ce1 57.2(2)
N7 C27 Ce1 58.4(2)
N9 C27 Ce1 175.5(4)
N7 C28 C29 110.1(4)
N7 C28 C30 110.0(4)
C29 C28 C30 110.3(5)
N8 C31 C32 108.9(4)
N8 C31 C33 110.3(5)
C32 C31 C33 109.8(5)

loop_
_geom_bond_atom_site_label_1
_geom_bond_atom_site_label_2
_geom_bond_distance
Ce1 N8 2.494(4)
Ce1 N7 2.523(3)
Ce1 N5 2.523(4)
Ce1 N4 2.526(3)
Ce1 N2 2.533(4)
Ce1 N1 2.557(4)
Ce1 C27 2.951(4)
Ce1 C14 2.962(4)
Ce1 C1 2.983(4)
Si1 N3 1.754(4)
Si1 C8 1.831(6)
Si1 C10 1.847(7)
Si1 C9 1.856(7)
Si2 N3 1.746(4)
Si2 C11 1.819(7)
Si2 C12 1.832(7)
Si2 C13 1.857(8)
Si3 N6 1.753(4)
Si3 C22 1.820(8)
Si3 C23 1.842(6)
Si3 C21 1.876(9)
Si4 N6 1.724(4)
Si4 C26 1.838(6)
Si4 C24 1.854(6)
Si4 C25 1.855(7)
Si5 N9 1.681(5)
Si5 C35 1.801(8)
Si5 C34 1.867(6)
Si5 C36 1.881(7)
Si6 N9 1.754(5)
Si6 C37 1.834(8)
Si6 C39 1.862(7)
Si6 C38 1.878(6)
N1 C1 1.334(6)
N1 C2 1.478(6)
N2 C1 1.333(6)
N2 C5 1.460(5)
N3 C1 1.443(6)
N4 C14 1.330(6)
N4 C15 1.462(5)
N5 C14 1.335(5)
N5 C18 1.456(6)
N6 C14 1.441(5)
N7 C27 1.331(6)
N7 C28 1.462(5)
N8 C27 1.331(6)
N8 C31 1.468(6)
N9 C27 1.439(6)
C2 C3 1.513(9)
C2 C4 1.522(9)
C5 C6 1.505(6)
C5 C7 1.509(7)
C15 C17 1.486(7)
C15 C16 1.503(8)
C18 C20 1.519(7)
C18 C19 1.529(7)
C28 C29 1.507(9)
C28 C30 1.513(8)
C31 C32 1.517(9)
C31 C33 1.517(8)
